data_4110993
loop_
_publ_author_name
'Weston R. Judd'
'Sooho Ban'
'Jeffrey Aub\'e'

_publ_contact_author
; 
   Prof. Jeffrey Aub\'e 
   Department of Medicinal Chemistry 
   University of Kansas 
   Malott Hall, Room 4070 
   1251 Wescoe Hall Dr. 
   Lawrence, KS  66045-7582  USA 
;
_publ_contact_author_email jaube@ku.edu
_publ_contact_author_fax 1(785)8645326
_publ_contact_author_phone 1(785)8644496
_publ_section_title
;
 Remote Control of Diastereoselectivity in Intramolecular Reactions of
 Chiral Allylsilanes
;
_journal_name_full 'Journal of the American Chemical Society'
_journal_page_first 13736
_journal_page_last 13741
_journal_paper_doi 10.1021/ja063411+
_journal_volume 128
_journal_year 2006
_chemical_absolute_configuration ad
_chemical_formula_moiety 'C16 H18 Br N O3'
_chemical_formula_sum 'C16 H18 Br N O3'
_chemical_formula_weight 352.22
_chemical_name_systematic
; 
 ? 
;
_space_group_IT_number 4
_symmetry_cell_setting monoclinic
_symmetry_space_group_name_Hall 'P 2yb'
_symmetry_space_group_name_H-M 'P 1 21 1'
_atom_sites_solution_hydrogens geom
_atom_sites_solution_primary direct
_atom_sites_solution_secondary difmap
_audit_creation_method SHELXL-97
_cell_angle_alpha 90.00
_cell_angle_beta 94.188(6)
_cell_angle_gamma 90.00
_cell_formula_units_Z 2
_cell_length_a 7.844(2)
_cell_length_b 5.937(2)
_cell_length_c 16.194(4)
_cell_measurement_reflns_used 3055
_cell_measurement_temperature 100(2)
_cell_measurement_theta_max 26.00
_cell_measurement_theta_min 2.50
_cell_volume 752.1(4)
_computing_cell_refinement 'Bruker SMART'
_computing_data_collection 'Bruker SMART'
_computing_data_reduction 'Bruker SAINT'
_computing_molecular_graphics 'SHELXTL (Sheldrick, 2000)'
_computing_publication_material 'SHELXTL (Sheldrick, 2000)'
_computing_structure_refinement 'SHELXTL (Sheldrick, 2000)'
_computing_structure_solution 'SHELXTL (Sheldrick, 2000)'
_diffrn_ambient_temperature 100(2)
_diffrn_measured_fraction_theta_full 0.958
_diffrn_measured_fraction_theta_max 0.958
_diffrn_measurement_device_type 'CCD area detector'
_diffrn_measurement_method '\w scans'
_diffrn_radiation_monochromator graphite
_diffrn_radiation_source 'fine-focus sealed tube'
_diffrn_radiation_type MoK\a
_diffrn_radiation_wavelength 0.71073
_diffrn_reflns_av_R_equivalents 0.0145
_diffrn_reflns_av_sigmaI/netI 0.0266
_diffrn_reflns_limit_h_max 9
_diffrn_reflns_limit_h_min -9
_diffrn_reflns_limit_k_max 7
_diffrn_reflns_limit_k_min -7
_diffrn_reflns_limit_l_max 19
_diffrn_reflns_limit_l_min -16
_diffrn_reflns_number 4271
_diffrn_reflns_theta_full 26.00
_diffrn_reflns_theta_max 26.00
_diffrn_reflns_theta_min 2.52
_diffrn_standards_decay_% -0.30
_diffrn_standards_number 68
_exptl_absorpt_coefficient_mu 2.742
_exptl_absorpt_correction_T_max 0.947
_exptl_absorpt_correction_T_min 0.319
_exptl_absorpt_correction_type multi-scan
_exptl_absorpt_process_details 'SADABS (Sheldrick, 2002)'
_exptl_crystal_colour colorless
_exptl_crystal_density_diffrn 1.555
_exptl_crystal_description plate
_exptl_crystal_F_000 360
_exptl_crystal_size_max 0.54
_exptl_crystal_size_mid 0.17
_exptl_crystal_size_min 0.02
_refine_diff_density_max 0.904
_refine_diff_density_min -0.987
_refine_diff_density_rms 0.115
_refine_ls_abs_structure_details 'Flack H D (1983), Acta Cryst. A39, 876-881'
_refine_ls_abs_structure_Flack 0.023(15)
_refine_ls_extinction_method none
_refine_ls_goodness_of_fit_ref 1.030
_refine_ls_hydrogen_treatment constr
_refine_ls_matrix_type full
_refine_ls_number_parameters 190
_refine_ls_number_reflns 2659
_refine_ls_number_restraints 1
_refine_ls_restrained_S_all 1.030
_refine_ls_R_factor_all 0.0471
_refine_ls_R_factor_gt 0.0446
_refine_ls_shift/su_max 0.001
_refine_ls_shift/su_mean 0.000
_refine_ls_structure_factor_coef Fsqd
_refine_ls_weighting_details 'calc w=1/[\s^2^(Fo^2^)+(0.1020P)^2^+0.6400P] where P=(Fo^2^+2Fc^2^)/3'
_refine_ls_weighting_scheme calc
_refine_ls_wR_factor_gt 0.1231
_refine_ls_wR_factor_ref 0.1258
_reflns_number_gt 2540
_reflns_number_total 2659
_reflns_threshold_expression I>2\s(I)
_cod_data_source_file ja063411si20060516_113508_4.cif
_cod_data_source_block compound_31_
_cod_database_code 4110993

loop_
_symmetry_equiv_pos_as_xyz
'x, y, z'
'-x, y+1/2, -z'

loop_
_atom_site_label
_atom_site_type_symbol
_atom_site_fract_x
_atom_site_fract_y
_atom_site_fract_z
_atom_site_U_iso_or_equiv
_atom_site_adp_type
_atom_site_occupancy
_atom_site_symmetry_multiplicity
_atom_site_calc_flag
_atom_site_refinement_flags
Br1 Br 0.08699(5) 0.75006(9) 0.38415(3) 0.02266(18) Uani 1 1 d .
N1 N 0.9093(5) 0.4526(6) 0.9030(3) 0.0172(9) Uani 1 1 d .
C2 C 1.0715(6) 0.4417(9) 0.8802(3) 0.0202(11) Uani 1 1 d .
C3 C 1.1179(7) 0.5950(10) 0.8104(3) 0.0247(11) Uani 1 1 d .
H3A H 1.1321 0.5014 0.7608 0.030 Uiso 1 1 calc R
H3B H 1.2298 0.6656 0.8264 0.030 Uiso 1 1 calc R
C4 C 0.9895(6) 0.7813(10) 0.7868(3) 0.0230(11) Uani 1 1 d .
H4A H 1.0019 0.9043 0.8281 0.028 Uiso 1 1 calc R
H4B H 1.0129 0.8442 0.7322 0.028 Uiso 1 1 calc R
C5 C 0.8076(7) 0.6898(7) 0.7832(3) 0.0183(11) Uani 1 1 d .
H5A H 0.7951 0.5629 0.7436 0.022 Uiso 1 1 calc R
H5B H 0.7253 0.8091 0.7648 0.022 Uiso 1 1 calc R
C6 C 0.7730(6) 0.6093(8) 0.8707(3) 0.0163(10) Uani 1 1 d .
H6 H 0.7754 0.7440 0.9078 0.020 Uiso 1 1 calc R
C7 C 0.6112(7) 0.4737(9) 0.8850(3) 0.0202(11) Uani 1 1 d .
H7 H 0.5117 0.5776 0.8887 0.024 Uiso 1 1 calc R
C8 C 0.6600(7) 0.3673(9) 0.9705(3) 0.0234(11) Uani 1 1 d .
H8A H 0.5902 0.2317 0.9793 0.028 Uiso 1 1 calc R
H8B H 0.6439 0.4763 1.0156 0.028 Uiso 1 1 calc R
C9 C 0.8512(6) 0.3047(7) 0.9675(3) 0.0195(10) Uani 1 1 d .
H9A H 0.9152 0.3339 1.0214 0.023 Uiso 1 1 calc R
H9B H 0.8647 0.1443 0.9527 0.023 Uiso 1 1 calc R
O10 O 1.1771(5) 0.3101(6) 0.9140(2) 0.0280(9) Uani 1 1 d .
C11 C 0.5685(7) 0.2924(8) 0.8200(3) 0.0208(11) Uani 1 1 d .
H11A H 0.6732 0.2094 0.8078 0.025 Uiso 1 1 calc R
H11B H 0.4856 0.1838 0.8405 0.025 Uiso 1 1 calc R
O12 O 0.4959(5) 0.4037(6) 0.7463(2) 0.0206(8) Uani 1 1 d .
C13 C 0.4620(6) 0.2699(11) 0.6807(3) 0.0156(9) Uani 1 1 d .
O14 O 0.4919(5) 0.0693(6) 0.6807(2) 0.0229(8) Uani 1 1 d .
C15 C 0.3773(6) 0.3936(8) 0.6091(3) 0.0155(10) Uani 1 1 d .
C16 C 0.3578(6) 0.2836(8) 0.5320(3) 0.0153(11) Uani 1 1 d .
H16 H 0.4035 0.1368 0.5261 0.018 Uiso 1 1 calc R
C17 C 0.2723(6) 0.3886(8) 0.4647(3) 0.0177(10) Uani 1 1 d .
H17 H 0.2592 0.3158 0.4124 0.021 Uiso 1 1 calc R
C18 C 0.2065(6) 0.6023(8) 0.4756(3) 0.0188(10) Uani 1 1 d .
C19 C 0.2236(6) 0.7155(8) 0.5506(3) 0.0175(10) Uani 1 1 d .
H19 H 0.1754 0.8610 0.5563 0.021 Uiso 1 1 calc R
C20 C 0.3132(6) 0.6110(8) 0.6173(3) 0.0168(10) Uani 1 1 d .
H20 H 0.3309 0.6880 0.6686 0.020 Uiso 1 1 calc R

loop_
_atom_site_aniso_label
_atom_site_aniso_U_11
_atom_site_aniso_U_22
_atom_site_aniso_U_33
_atom_site_aniso_U_23
_atom_site_aniso_U_13
_atom_site_aniso_U_12
Br1 0.0235(3) 0.0202(2) 0.0237(3) 0.0049(2) -0.00233(17) 0.0040(2)
N1 0.017(2) 0.0133(19) 0.021(2) 0.0003(16) -0.0033(17) 0.0014(16)
C2 0.020(3) 0.020(3) 0.020(3) -0.0018(18) -0.002(2) 0.001(2)
C3 0.017(3) 0.030(3) 0.027(3) 0.005(2) 0.005(2) 0.000(2)
C4 0.027(3) 0.023(3) 0.017(2) 0.006(2) -0.0043(19) -0.003(2)
C5 0.021(3) 0.018(3) 0.015(2) 0.0046(16) -0.0011(19) 0.0005(18)
C6 0.018(2) 0.014(2) 0.017(2) -0.0064(17) -0.0013(19) 0.0035(19)
C7 0.018(3) 0.022(3) 0.020(3) -0.0007(18) -0.003(2) 0.003(2)
C8 0.021(3) 0.027(3) 0.022(3) 0.001(2) 0.003(2) -0.004(2)
C9 0.022(3) 0.015(2) 0.022(2) 0.0035(16) 0.000(2) -0.0015(17)
O10 0.0213(19) 0.031(2) 0.031(2) 0.0040(15) -0.0035(16) 0.0082(15)
C11 0.022(2) 0.021(3) 0.019(2) -0.0011(19) -0.0063(18) 0.000(2)
O12 0.0214(19) 0.0160(16) 0.0236(19) -0.0033(14) -0.0033(15) 0.0012(15)
C13 0.0126(19) 0.015(2) 0.019(2) 0.002(2) 0.0000(16) -0.003(2)
O14 0.032(2) 0.0148(18) 0.0215(19) -0.0013(14) -0.0032(16) 0.0008(16)
C15 0.013(2) 0.012(2) 0.021(3) -0.0007(17) -0.0018(19) -0.0011(18)
C16 0.014(2) 0.012(3) 0.020(2) -0.0003(19) 0.0026(17) 0.000(2)
C17 0.014(2) 0.017(2) 0.022(3) -0.0039(18) 0.002(2) -0.0018(19)
C18 0.012(2) 0.015(2) 0.029(3) 0.0088(19) 0.002(2) -0.0001(19)
C19 0.017(2) 0.011(3) 0.025(2) 0.0008(18) 0.0016(17) 0.0019(18)
C20 0.015(2) 0.013(2) 0.022(3) -0.0030(18) 0.0012(19) -0.0022(19)

loop_
_atom_type_symbol
_atom_type_description
_atom_type_scat_dispersion_real
_atom_type_scat_dispersion_imag
_atom_type_scat_source
C C 0.0033 0.0016 'International Tables Vol C Tables 4.2.6.8 and 6.1.1.4'
H H 0.0000 0.0000 'International Tables Vol C Tables 4.2.6.8 and 6.1.1.4'
N N 0.0061 0.0033 'International Tables Vol C Tables 4.2.6.8 and 6.1.1.4'
O O 0.0106 0.0060 'International Tables Vol C Tables 4.2.6.8 and 6.1.1.4'
Br Br -0.2901 2.4595 'International Tables Vol C Tables 4.2.6.8 and 6.1.1.4'

loop_
_geom_angle_atom_site_label_1
_geom_angle_atom_site_label_2
_geom_angle_atom_site_label_3
_geom_angle
C2 N1 C9 121.0(4)
C2 N1 C6 127.0(4)
C9 N1 C6 112.0(4)
O10 C2 N1 121.5(5)
O10 C2 C3 121.3(5)
N1 C2 C3 117.2(5)
C2 C3 C4 115.6(4)
C2 C3 H3A 108.4
C4 C3 H3A 108.4
C2 C3 H3B 108.4
C4 C3 H3B 108.4
H3A C3 H3B 107.4
C5 C4 C3 110.5(4)
C5 C4 H4A 109.6
C3 C4 H4A 109.6
C5 C4 H4B 109.6
C3 C4 H4B 109.6
H4A C4 H4B 108.1
C4 C5 C6 107.6(4)
C4 C5 H5A 110.2
C6 C5 H5A 110.2
C4 C5 H5B 110.2
C6 C5 H5B 110.2
H5A C5 H5B 108.5
N1 C6 C7 101.6(4)
N1 C6 C5 110.4(4)
C7 C6 C5 120.4(4)
N1 C6 H6 108.0
C7 C6 H6 108.0
C5 C6 H6 108.0
C11 C7 C6 114.1(4)
C11 C7 C8 111.0(4)
C6 C7 C8 101.3(4)
C11 C7 H7 110.1
C6 C7 H7 110.1
C8 C7 H7 110.1
C7 C8 C9 104.3(4)
C7 C8 H8A 110.9
C9 C8 H8A 110.9
C7 C8 H8B 110.9
C9 C8 H8B 110.9
H8A C8 H8B 108.9
N1 C9 C8 103.4(4)
N1 C9 H9A 111.1
C8 C9 H9A 111.1
N1 C9 H9B 111.1
C8 C9 H9B 111.1
H9A C9 H9B 109.0
O12 C11 C7 107.5(4)
O12 C11 H11A 110.2
C7 C11 H11A 110.2
O12 C11 H11B 110.2
C7 C11 H11B 110.2
H11A C11 H11B 108.5
C13 O12 C11 115.4(4)
O14 C13 O12 123.7(4)
O14 C13 C15 124.0(5)
O12 C13 C15 112.2(5)
C20 C15 C16 119.8(4)
C20 C15 C13 121.8(5)
C16 C15 C13 118.4(5)
C17 C16 C15 120.3(5)
C17 C16 H16 119.8
C15 C16 H16 119.8
C16 C17 C18 118.4(5)
C16 C17 H17 120.8
C18 C17 H17 120.8
C19 C18 C17 122.8(5)
C19 C18 Br1 117.9(4)
C17 C18 Br1 119.3(4)
C18 C19 C20 118.4(4)
C18 C19 H19 120.8
C20 C19 H19 120.8
C19 C20 C15 120.3(4)
C19 C20 H20 119.8
C15 C20 H20 119.8

loop_
_geom_bond_atom_site_label_1
_geom_bond_atom_site_label_2
_geom_bond_distance
Br1 C18 1.907(5)
N1 C2 1.352(7)
N1 C9 1.462(6)
N1 C6 1.483(6)
C2 O10 1.237(7)
C2 C3 1.516(7)
C3 C4 1.526(7)
C3 H3A 0.9900
C3 H3B 0.9900
C4 C5 1.523(7)
C4 H4A 0.9900
C4 H4B 0.9900
C5 C6 1.539(7)
C5 H5A 0.9900
C5 H5B 0.9900
C6 C7 1.535(7)
C6 H6 1.0000
C7 C11 1.526(7)
C7 C8 1.544(7)
C7 H7 1.0000
C8 C9 1.549(7)
C8 H8A 0.9900
C8 H8B 0.9900
C9 H9A 0.9900
C9 H9B 0.9900
C11 O12 1.444(6)
C11 H11A 0.9900
C11 H11B 0.9900
O12 C13 1.337(7)
C13 O14 1.214(8)
C13 C15 1.487(7)
C15 C20 1.395(7)
C15 C16 1.407(7)
C16 C17 1.385(7)
C16 H16 0.9500
C17 C18 1.386(7)
C17 H17 0.9500
C18 C19 1.386(7)
C19 C20 1.391(7)
C19 H19 0.9500
C20 H20 0.9500

loop_
_geom_torsion_atom_site_label_1
_geom_torsion_atom_site_label_2
_geom_torsion_atom_site_label_3
_geom_torsion_atom_site_label_4
_geom_torsion
C9 N1 C2 O10 -1.5(8)
C6 N1 C2 O10 176.8(5)
C9 N1 C2 C3 177.6(4)
C6 N1 C2 C3 -4.2(7)
O10 C2 C3 C4 -167.7(5)
N1 C2 C3 C4 13.3(7)
C2 C3 C4 C5 -43.6(6)
C3 C4 C5 C6 63.1(5)
C2 N1 C6 C7 153.6(5)
C9 N1 C6 C7 -28.0(5)
C2 N1 C6 C5 24.8(7)
C9 N1 C6 C5 -156.8(4)
C4 C5 C6 N1 -52.5(5)
C4 C5 C6 C7 -170.2(4)
N1 C6 C7 C11 -79.4(5)
C5 C6 C7 C11 42.8(6)
N1 C6 C7 C8 39.9(5)
C5 C6 C7 C8 162.1(4)
C11 C7 C8 C9 82.7(5)
C6 C7 C8 C9 -38.8(5)
C2 N1 C9 C8 -177.8(4)
C6 N1 C9 C8 3.7(5)
C7 C8 C9 N1 22.2(5)
C6 C7 C11 O12 -76.2(5)
C8 C7 C11 O12 170.1(4)
C7 C11 O12 C13 175.5(4)
C11 O12 C13 O14 -1.5(7)
C11 O12 C13 C15 176.3(4)
O14 C13 C15 C20 166.2(5)
O12 C13 C15 C20 -11.5(6)
O14 C13 C15 C16 -11.9(7)
O12 C13 C15 C16 170.3(4)
C20 C15 C16 C17 -1.3(7)
C13 C15 C16 C17 176.9(4)
C15 C16 C17 C18 -0.3(7)
C16 C17 C18 C19 0.5(7)
C16 C17 C18 Br1 -179.6(4)
C17 C18 C19 C20 1.1(7)
Br1 C18 C19 C20 -178.8(4)
C18 C19 C20 C15 -2.7(7)
C16 C15 C20 C19 2.9(7)
C13 C15 C20 C19 -175.2(4)
